data_7203368
loop_
_publ_author_name
'Spencer, Elinor C.'
'Howard, Judith A. K.'
'Baruah, Pranjal K.'
'Sanjayan, Gangadhar J.'

_publ_section_title
;
 The solid-state behaviour of
 4,6-dioxo-5,5-diethylenepyrimidine-2-isobutylurea
;
_journal_issue 6
_journal_name_full CrystEngComm
_journal_page_first 468
_journal_paper_doi 10.1039/b603252d
_journal_volume 8
_journal_year 2006
_chemical_formula_moiety 'C15 H21 N4 O3'
_chemical_formula_sum 'C15 H21 N4 O3'
_chemical_formula_weight 305.36
_chemical_melting_point ?
_chemical_name_common 4,6-Dioxo-5,5-diethylenepyrimidine-2-isobutylurea
_chemical_name_systematic
;
4,6-Dioxo-5,5-diethylenepyrimidine-2-isobutylurea
;
_space_group_IT_number 15
_symmetry_cell_setting monoclinic
_symmetry_space_group_name_Hall '-C 2yc'
_symmetry_space_group_name_H-M 'C 1 2/c 1'
_atom_sites_solution_hydrogens mixed
_atom_sites_solution_primary direct
_atom_sites_solution_secondary difmap
_audit_creation_method SHELXL-97
_cell_angle_alpha 90.00
_cell_angle_beta 116.676(3)
_cell_angle_gamma 90.00
_cell_formula_units_Z 8
_cell_length_a 23.862(2)
_cell_length_b 13.2641(11)
_cell_length_c 12.2213(10)
_cell_measurement_reflns_used 2429
_cell_measurement_temperature 298(2)
_cell_measurement_theta_max 22.672
_cell_measurement_theta_min 2.274
_cell_volume 3456.4(5)
_computing_cell_refinement 'Bruker SMART 1998'
_computing_data_collection 'Bruker SMART 1998'
_computing_data_reduction 'Bruker SAINT 1998'
_computing_molecular_graphics 'Bruker SHELXTL'
_computing_publication_material 'Bruker SHELXTL'
_computing_structure_refinement 'Bruker SHELXTL'
_computing_structure_solution 'Bruker SHELXTL'
_diffrn_ambient_temperature 298(2)
_diffrn_detector_area_resol_mean 8
_diffrn_measured_fraction_theta_full 0.998
_diffrn_measured_fraction_theta_max 0.998
_diffrn_measurement_device_type 'Bruker SMART CCD 6K area detector'
_diffrn_measurement_method \w
_diffrn_radiation_monochromator graphite
_diffrn_radiation_source 'fine-focus sealed tube'
_diffrn_radiation_type MoK\a
_diffrn_radiation_wavelength 0.71073
_diffrn_reflns_av_R_equivalents 0.0342
_diffrn_reflns_av_sigmaI/netI 0.0372
_diffrn_reflns_limit_h_max 28
_diffrn_reflns_limit_h_min -28
_diffrn_reflns_limit_k_max 15
_diffrn_reflns_limit_k_min -15
_diffrn_reflns_limit_l_max 14
_diffrn_reflns_limit_l_min -10
_diffrn_reflns_number 9198
_diffrn_reflns_theta_full 25.00
_diffrn_reflns_theta_max 25.00
_diffrn_reflns_theta_min 1.81
_diffrn_standards_decay_% 0
_diffrn_standards_interval_count 0
_diffrn_standards_interval_time 0
_diffrn_standards_number 0
_exptl_absorpt_coefficient_mu 0.084
_exptl_absorpt_correction_T_max 1
_exptl_absorpt_correction_T_min 0.860661
_exptl_absorpt_correction_type multi-scan
_exptl_absorpt_process_details
;
SADABS (Sheldrick, G. M. (1998)).
Program for Absorption Correction.
University of G\"ottingen, Germany.
;
_exptl_crystal_colour Colourless
_exptl_crystal_density_diffrn 1.174
_exptl_crystal_density_meas ?
_exptl_crystal_density_method .
_exptl_crystal_description Block
_exptl_crystal_F_000 1304
_exptl_crystal_size_max 0.41
_exptl_crystal_size_mid 0.40
_exptl_crystal_size_min 0.39
_refine_diff_density_max 0.471
_refine_diff_density_min -0.232
_refine_diff_density_rms 0.055
_refine_ls_extinction_coef 'not refined'
_refine_ls_extinction_method none
_refine_ls_goodness_of_fit_ref 1.043
_refine_ls_hydrogen_treatment mixed
_refine_ls_matrix_type full
_refine_ls_number_parameters 210
_refine_ls_number_reflns 3033
_refine_ls_number_restraints 0
_refine_ls_restrained_S_all 1.043
_refine_ls_R_factor_all 0.1386
_refine_ls_R_factor_gt 0.0940
_refine_ls_shift/su_max 0.002
_refine_ls_shift/su_mean 0.000
_refine_ls_structure_factor_coef Fsqd
_refine_ls_weighting_details 'calc w=1/[\s^2^(Fo^2^)+(0.1762P)^2^+2.9873P] where P=(Fo^2^+2Fc^2^)/3'
_refine_ls_weighting_scheme calc
_refine_ls_wR_factor_gt 0.2791
_refine_ls_wR_factor_ref 0.3113
_reflns_number_gt 1832
_reflns_number_total 3033
_reflns_threshold_expression >2sigma(I)
_cod_data_source_file b603252d.txt
_cod_data_source_block alpha_form
_cod_depositor_comments
;
The following automatic conversions were performed:
'_symmetry_cell_setting' value 'Monoclinic' changed to 'monoclinic'
according to '/home/adriana/struct/CIF-dictionaries/cif_core.dic'
dictionary named 'cif_core.dic' version 2.4.1 from 2010-06-29.

Automatic conversion script
Id: cif_fix_enum 1555 2011-01-17 13:19:09Z saulius 

The following automatic conversions were performed:

'_chemical_melting_point' value 'not measured' was changed to '?' -
the value is undefined or not given.

Automatic conversion script
Id: cif_fix_values 1569 2011-02-09 13:29:24Z adriana 
;
_cod_original_sg_symbol_H-M C2/c
_cod_database_code 7203368

loop_
_symmetry_equiv_pos_as_xyz
'x, y, z'
'-x, y, -z+1/2'
'x+1/2, y+1/2, z'
'-x+1/2, y+1/2, -z+1/2'
'-x, -y, -z'
'x, -y, z-1/2'
'-x+1/2, -y+1/2, -z'
'x+1/2, -y+1/2, z-1/2'

loop_
_atom_site_label
_atom_site_type_symbol
_atom_site_fract_x
_atom_site_fract_y
_atom_site_fract_z
_atom_site_U_iso_or_equiv
_atom_site_adp_type
_atom_site_occupancy
_atom_site_symmetry_multiplicity
_atom_site_calc_flag
_atom_site_refinement_flags
_atom_site_disorder_assembly
_atom_site_disorder_group
C1 C 0.7995(5) -0.1208(8) -0.0324(11) 0.192(4) Uani 1 1 d . . .
H1A H 0.7718 -0.1266 -0.1151 0.230 Uiso 1 1 calc R . .
H1B H 0.7886 -0.1465 0.0263 0.230 Uiso 1 1 calc R . .
C2 C 0.8529(4) -0.0774(6) 0.0008(8) 0.136(2) Uani 1 1 d . . .
H2 H 0.8789 -0.0735 0.0846 0.164 Uiso 1 1 calc R . .
C3 C 0.8759(3) -0.0349(4) -0.0776(5) 0.1034(19) Uani 1 1 d . . .
H3A H 0.8468 -0.0507 -0.1617 0.124 Uiso 1 1 calc R . .
H3B H 0.9156 -0.0665 -0.0604 0.124 Uiso 1 1 calc R . .
C4 C 0.88549(19) 0.0811(3) -0.0657(4) 0.0734(12) Uani 1 1 d . C .
C5 C 0.9155(3) 0.1133(6) -0.1487(6) 0.117(2) Uani 1 1 d . . .
H5A H 0.9531 0.0739 -0.1281 0.140 Uiso 1 1 calc R . .
H5B H 0.8865 0.0993 -0.2334 0.140 Uiso 1 1 calc R . .
C6 C 0.9317(7) 0.2220(11) -0.1353(14) 0.218(7) Uani 1 1 d . . .
H6 H 0.9448 0.2423 -0.0547 0.261 Uiso 1 1 calc R . .
C7 C 0.9328(9) 0.2786(15) -0.1849(15) 0.296(10) Uani 1 1 d . . .
H7A H 0.9209 0.2696 -0.2678 0.356 Uiso 1 1 calc R . .
H7B H 0.9458 0.3417 -0.1492 0.356 Uiso 1 1 calc R . .
C8 C 0.82237(18) 0.1315(4) -0.1071(4) 0.0728(12) Uani 1 1 d . . .
C9 C 0.93034(17) 0.1058(3) 0.0647(4) 0.0710(12) Uani 1 1 d . . .
C10 C 0.84820(15) 0.1976(3) 0.0831(3) 0.0531(9) Uani 1 1 d . . .
C11 C 0.87218(19) 0.2865(3) 0.2763(4) 0.0682(11) Uani 1 1 d . . .
C12 C 0.8785(3) 0.3800(5) 0.4522(5) 0.128(3) Uani 1 1 d . . .
H12A H 0.9184 0.3454 0.4935 0.154 Uiso 1 1 calc R A 1
H12B H 0.8547 0.3667 0.4974 0.154 Uiso 1 1 calc R A 1
C13A C 0.8899(6) 0.4911(9) 0.4527(11) 0.096(4) Uiso 0.58(3) 1 d P B 1
C13B C 0.8733(9) 0.4786(12) 0.4790(16) 0.094(6) Uiso 0.42(3) 1 d P B 2
C14A C 0.8314(8) 0.5519(12) 0.3952(16) 0.135(6) Uiso 0.58(3) 1 d P B 1
H14A H 0.8032 0.5311 0.4272 0.202 Uiso 0.58(3) 1 calc PR B 1
H14B H 0.8120 0.5419 0.3081 0.202 Uiso 0.58(3) 1 calc PR B 1
H14C H 0.8414 0.6220 0.4131 0.202 Uiso 0.58(3) 1 calc PR B 1
C14B C 0.8139(9) 0.5321(15) 0.434(2) 0.125(7) Uiso 0.42(3) 1 d P B 2
H14D H 0.7886 0.5156 0.3493 0.188 Uiso 0.42(3) 1 calc PR B 2
H14E H 0.8216 0.6034 0.4418 0.188 Uiso 0.42(3) 1 calc PR B 2
H14F H 0.7924 0.5127 0.4807 0.188 Uiso 0.42(3) 1 calc PR B 2
C15 C 0.9248(4) 0.5237(7) 0.5916(7) 0.174(4) Uani 1 1 d . . .
H15A H 0.9647 0.4911 0.6412 0.261 Uiso 1 1 d R B .
H15B H 0.9294 0.5948 0.6120 0.261 Uiso 1 1 d R . .
H15C H 0.8940 0.4959 0.6147 0.261 Uiso 1 1 d R . .
N1 N 0.80510(13) 0.1834(2) -0.0302(3) 0.0602(9) Uani 1 1 d . C .
N2 N 0.90735(14) 0.1607(3) 0.1316(3) 0.0667(10) Uani 1 1 d . C .
H2N H 0.933(2) 0.171(3) 0.209(4) 0.080 Uiso 1 1 d . . .
N3 N 0.83177(14) 0.2523(2) 0.1570(3) 0.0597(9) Uani 1 1 d . C .
H3N H 0.7992(19) 0.268(3) 0.124(4) 0.072 Uiso 1 1 d . . .
N4 N 0.84412(19) 0.3403(3) 0.3272(3) 0.0917(14) Uani 1 1 d . B .
H4N H 0.809(3) 0.341(5) 0.292(5) 0.110 Uiso 1 1 d . . .
O1A O 0.7898(3) 0.1405(7) -0.2194(5) 0.061(3) Uiso 0.54(2) 1 d P C 1
O1B O 0.7778(4) 0.1008(10) -0.2098(6) 0.067(3) Uiso 0.46(2) 1 d P C 2
O2A O 0.9870(2) 0.0914(7) 0.1062(5) 0.066(2) Uiso 0.61(3) 1 d P C 1
O2B O 0.9802(4) 0.0539(13) 0.1263(9) 0.073(4) Uiso 0.39(3) 1 d P C 2
O3 O 0.92814(13) 0.2662(3) 0.3247(3) 0.0908(11) Uani 1 1 d . C .

loop_
_atom_site_aniso_label
_atom_site_aniso_U_11
_atom_site_aniso_U_22
_atom_site_aniso_U_33
_atom_site_aniso_U_23
_atom_site_aniso_U_13
_atom_site_aniso_U_12
C1 0.199(9) 0.164(9) 0.225(11) 0.026(8) 0.108(9) 0.007(8)
C2 0.168(7) 0.114(5) 0.127(6) 0.006(4) 0.066(6) -0.005(5)
C3 0.100(4) 0.106(4) 0.082(3) -0.017(3) 0.020(3) 0.034(3)
C4 0.071(2) 0.085(3) 0.063(2) -0.004(2) 0.029(2) 0.026(2)
C5 0.127(5) 0.143(6) 0.110(4) 0.027(4) 0.080(4) 0.061(4)
C6 0.298(14) 0.202(13) 0.276(14) 0.107(11) 0.240(13) 0.084(11)
C7 0.47(3) 0.252(18) 0.245(17) -0.078(14) 0.229(19) -0.122(18)
C8 0.063(2) 0.096(3) 0.048(2) -0.004(2) 0.0147(18) 0.026(2)
C9 0.047(2) 0.091(3) 0.073(3) -0.002(2) 0.0247(19) 0.0226(19)
C10 0.0489(19) 0.057(2) 0.051(2) 0.0025(15) 0.0197(17) 0.0105(16)
C11 0.064(2) 0.068(2) 0.055(2) -0.0019(18) 0.0106(19) 0.0172(19)
C12 0.150(5) 0.130(5) 0.060(3) -0.023(3) 0.008(3) 0.061(4)
C15 0.178(7) 0.165(7) 0.112(5) -0.057(5) 0.006(5) -0.003(6)
N1 0.0563(17) 0.071(2) 0.0492(18) -0.0041(14) 0.0199(15) 0.0196(14)
N2 0.0482(17) 0.083(2) 0.061(2) -0.0087(16) 0.0169(15) 0.0183(15)
N3 0.0491(17) 0.073(2) 0.0480(18) -0.0037(14) 0.0141(14) 0.0175(15)
N4 0.084(2) 0.111(3) 0.057(2) -0.023(2) 0.011(2) 0.037(2)
O3 0.0654(19) 0.113(3) 0.0660(19) -0.0192(16) 0.0047(15) 0.0224(16)

loop_
_atom_type_symbol
_atom_type_description
_atom_type_scat_dispersion_real
_atom_type_scat_dispersion_imag
_atom_type_scat_source
C C 0.0033 0.0016 'International Tables Vol C Tables 4.2.6.8 and 6.1.1.4'
H H 0.0000 0.0000 'International Tables Vol C Tables 4.2.6.8 and 6.1.1.4'
N N 0.0061 0.0033 'International Tables Vol C Tables 4.2.6.8 and 6.1.1.4'
O O 0.0106 0.0060 'International Tables Vol C Tables 4.2.6.8 and 6.1.1.4'

loop_
_geom_angle_atom_site_label_1
_geom_angle_atom_site_label_2
_geom_angle_atom_site_label_3
_geom_angle
_geom_angle_site_symmetry_1
_geom_angle_site_symmetry_3
_geom_angle_publ_flag
C2 C1 H1A 120.0 . . ?
C2 C1 H1B 120.0 . . ?
H1A C1 H1B 120.0 . . ?
C1 C2 C3 126.4(9) . . ?
C1 C2 H2 116.8 . . ?
C3 C2 H2 116.8 . . ?
C2 C3 C4 114.6(5) . . ?
C2 C3 H3A 108.6 . . ?
C4 C3 H3A 108.6 . . ?
C2 C3 H3B 108.6 . . ?
C4 C3 H3B 108.6 . . ?
H3A C3 H3B 107.6 . . ?
C9 C4 C8 112.7(3) . . ?
C9 C4 C5 108.5(4) . . ?
C8 C4 C5 110.1(4) . . ?
C9 C4 C3 108.7(4) . . ?
C8 C4 C3 108.9(4) . . ?
C5 C4 C3 107.8(4) . . ?
C6 C5 C4 111.8(6) . . ?
C6 C5 H5A 109.3 . . ?
C4 C5 H5A 109.3 . . ?
C6 C5 H5B 109.3 . . ?
C4 C5 H5B 109.3 . . ?
H5A C5 H5B 107.9 . . ?
C7 C6 C5 139.5(19) . . ?
C7 C6 H6 110.2 . . ?
C5 C6 H6 110.2 . . ?
C6 C7 H7A 120.0 . . ?
C6 C7 H7B 120.0 . . ?
H7A C7 H7B 120.0 . . ?
O1A C8 O1B 28.9(3) . . ?
O1A C8 N1 118.6(4) . . ?
O1B C8 N1 117.0(4) . . ?
O1A C8 C4 116.5(4) . . ?
O1B C8 C4 116.5(4) . . ?
N1 C8 C4 123.7(3) . . ?
O2A C9 O2B 27.9(5) . . ?
O2A C9 N2 119.7(4) . . ?
O2B C9 N2 116.5(5) . . ?
O2A C9 C4 122.1(4) . . ?
O2B C9 C4 122.3(5) . . ?
N2 C9 C4 117.4(3) . . ?
N1 C10 N3 117.2(3) . . ?
N1 C10 N2 125.3(3) . . ?
N3 C10 N2 117.5(3) . . ?
O3 C11 N4 124.8(4) . . ?
O3 C11 N3 121.2(4) . . ?
N4 C11 N3 114.0(3) . . ?
C13B C12 N4 121.6(8) . . ?
C13B C12 C13A 25.1(8) . . ?
N4 C12 C13A 111.9(6) . . ?
C13B C12 H12A 120.2 . . ?
N4 C12 H12A 109.2 . . ?
C13A C12 H12A 109.2 . . ?
C13B C12 H12B 84.2 . . ?
N4 C12 H12B 109.2 . . ?
C13A C12 H12B 109.2 . . ?
H12A C12 H12B 107.9 . . ?
C14A C13A C12 113.7(10) . . ?
C14A C13A C15 106.9(10) . . ?
C12 C13A C15 106.3(9) . . ?
C12 C13B C14B 123.7(14) . . ?
C12 C13B C15 118.4(11) . . ?
C14B C13B C15 114.4(13) . . ?
C12 C13B H15C 112.7 . . ?
C14B C13B H15C 97.2 . . ?
C15 C13B H15C 37.5 . . ?
C13B C14B H14D 109.5 . . ?
C13B C14B H14E 109.5 . . ?
H14D C14B H14E 109.5 . . ?
C13B C14B H14F 109.5 . . ?
H14D C14B H14F 109.5 . . ?
H14E C14B H14F 109.5 . . ?
C13B C15 C13A 23.6(7) . . ?
C13B C15 H15A 124.6 . . ?
C13A C15 H15A 116.5 . . ?
C13B C15 H15B 125.2 . . ?
C13A C15 H15B 119.2 . . ?
H15A C15 H15B 107.9 . . ?
C13B C15 H15C 72.5 . . ?
C13A C15 H15C 96.1 . . ?
H15A C15 H15C 107.9 . . ?
H15B C15 H15C 107.8 . . ?
C10 N1 C8 117.4(3) . . ?
C10 N2 C9 123.1(3) . . ?
C10 N2 H2N 120(3) . . ?
C9 N2 H2N 117(3) . . ?
C10 N3 C11 126.5(3) . . ?
C10 N3 H3N 110(4) . . ?
C11 N3 H3N 123(4) . . ?
C11 N4 C12 121.5(4) . . ?
C11 N4 H4N 114(5) . . ?
C12 N4 H4N 124(5) . . ?

loop_
_geom_bond_atom_site_label_1
_geom_bond_atom_site_label_2
_geom_bond_distance
_geom_bond_site_symmetry_2
_geom_bond_publ_flag
C1 C2 1.286(11) . ?
C1 H1A 0.9300 . ?
C1 H1B 0.9300 . ?
C2 C3 1.419(9) . ?
C2 H2 0.9300 . ?
C3 C4 1.552(7) . ?
C3 H3A 0.9700 . ?
C3 H3B 0.9700 . ?
C4 C9 1.504(6) . ?
C4 C8 1.513(5) . ?
C4 C5 1.541(7) . ?
C5 C6 1.483(16) . ?
C5 H5A 0.9700 . ?
C5 H5B 0.9700 . ?
C6 C7 0.972(17) . ?
C6 H6 0.9300 . ?
C7 H7A 0.9300 . ?
C7 H7B 0.9300 . ?
C8 O1A 1.243(6) . ?
C8 O1B 1.295(8) . ?
C8 N1 1.369(5) . ?
C9 O2A 1.227(6) . ?
C9 O2B 1.286(11) . ?
C9 N2 1.378(5) . ?
C10 N1 1.316(4) . ?
C10 N3 1.347(5) . ?
C10 N2 1.354(4) . ?
C11 O3 1.223(5) . ?
C11 N4 1.310(5) . ?
C11 N3 1.414(5) . ?
C12 C13B 1.367(16) . ?
C12 N4 1.470(6) . ?
C12 C13A 1.498(14) . ?
C12 H12A 0.9700 . ?
C12 H12B 0.9700 . ?
C13A C14A 1.487(17) . ?
C13A C15 1.578(13) . ?
C13B C14B 1.45(2) . ?
C13B C15 1.497(15) . ?
C13B H15C 1.5196 . ?
C14A H14A 0.9600 . ?
C14A H14B 0.9600 . ?
C14A H14C 0.9600 . ?
C14B H14D 0.9600 . ?
C14B H14E 0.9600 . ?
C14B H14F 0.9600 . ?
C15 H15A 0.9698 . ?
C15 H15B 0.9700 . ?
C15 H15C 0.9702 . ?
N2 H2N 0.88(4) . ?
N3 H3N 0.73(4) . ?
N4 H4N 0.75(5) . ?

loop_
_geom_torsion_atom_site_label_1
_geom_torsion_atom_site_label_2
_geom_torsion_atom_site_label_3
_geom_torsion_atom_site_label_4
_geom_torsion
_geom_torsion_site_symmetry_1
_geom_torsion_site_symmetry_2
_geom_torsion_site_symmetry_3
_geom_torsion_site_symmetry_4
_geom_torsion_publ_flag
C1 C2 C3 C4 115.0(9) . . . . ?
C2 C3 C4 C9 58.0(6) . . . . ?
C2 C3 C4 C8 -65.1(6) . . . . ?
C2 C3 C4 C5 175.5(5) . . . . ?
C9 C4 C5 C6 -57.5(8) . . . . ?
C8 C4 C5 C6 66.3(8) . . . . ?
C3 C4 C5 C6 -175.0(7) . . . . ?
C4 C5 C6 C7 -145(3) . . . . ?
C9 C4 C8 O1A 159.3(7) . . . . ?
C5 C4 C8 O1A 38.0(8) . . . . ?
C3 C4 C8 O1A -80.0(8) . . . . ?
C9 C4 C8 O1B -168.3(8) . . . . ?
C5 C4 C8 O1B 70.3(9) . . . . ?
C3 C4 C8 O1B -47.6(8) . . . . ?
C9 C4 C8 N1 -7.8(7) . . . . ?
C5 C4 C8 N1 -129.2(5) . . . . ?
C3 C4 C8 N1 112.9(5) . . . . ?
C8 C4 C9 O2A -163.4(7) . . . . ?
C5 C4 C9 O2A -41.1(8) . . . . ?
C3 C4 C9 O2A 75.8(8) . . . . ?
C8 C4 C9 O2B 163.6(10) . . . . ?
C5 C4 C9 O2B -74.2(11) . . . . ?
C3 C4 C9 O2B 42.8(11) . . . . ?
C8 C4 C9 N2 6.2(6) . . . . ?
C5 C4 C9 N2 128.5(4) . . . . ?
C3 C4 C9 N2 -114.6(5) . . . . ?
C13B C12 C13A C14A -57.4(19) . . . . ?
N4 C12 C13A C14A 60.9(12) . . . . ?
C13B C12 C13A C15 59.9(19) . . . . ?
N4 C12 C13A C15 178.2(7) . . . . ?
N4 C12 C13B C14B 45(2) . . . . ?
C13A C12 C13B C14B 118(3) . . . . ?
N4 C12 C13B C15 -157.8(13) . . . . ?
C13A C12 C13B C15 -84(3) . . . . ?
C12 C13B C15 C13A 86(3) . . . . ?
C14B C13B C15 C13A -114(3) . . . . ?
C14A C13A C15 C13B 65(2) . . . . ?
C12 C13A C15 C13B -56.6(19) . . . . ?
N3 C10 N1 C8 177.3(4) . . . . ?
N2 C10 N1 C8 -3.5(6) . . . . ?
O1A C8 N1 C10 -160.4(7) . . . . ?
O1B C8 N1 C10 166.9(8) . . . . ?
C4 C8 N1 C10 6.5(6) . . . . ?
N1 C10 N2 C9 2.5(6) . . . . ?
N3 C10 N2 C9 -178.3(4) . . . . ?
O2A C9 N2 C10 165.8(7) . . . . ?
O2B C9 N2 C10 -162.7(10) . . . . ?
C4 C9 N2 C10 -4.1(6) . . . . ?
N1 C10 N3 C11 -172.0(4) . . . . ?
N2 C10 N3 C11 8.7(6) . . . . ?
O3 C11 N3 C10 -1.4(7) . . . . ?
N4 C11 N3 C10 178.6(4) . . . . ?
O3 C11 N4 C12 -1.5(9) . . . . ?
N3 C11 N4 C12 178.5(5) . . . . ?
C13B C12 N4 C11 131.5(14) . . . . ?
C13A C12 N4 C11 105.5(8) . . . . ?
